data_4026044
loop_
_publ_author_name
'Kevin S. Eccles'
'Rebecca E. Deasy'
'L\'aszl\'o F\'abi\'an'
'Anita R. Maguire'
'Simon E. Lawrence'

_publ_contact_author_address
;Department of Chemistry 
Analytical and Biological Chemistry Research Facility
University College Cork
Cork
Ireland
;
_publ_contact_author_email s.lawrence@ucc.ie
_publ_contact_author_fax +353(21)4274097
_publ_contact_author_name 'Simon E. Lawrence'
_publ_contact_author_phone +353(21)4903143
_publ_section_title
;
 The Use of Co-crystals for the Determination of Absolute Stereochemistry:
 An Alternative to Salt Formation
;
_journal_name_full 'Journal of Organic Chemistry'
_journal_page_first 1159
_journal_page_last 1162
_journal_paper_doi 10.1021/jo102148p
_journal_volume 76
_journal_year 2011
_chemical_absolute_configuration ad
_chemical_formula_moiety 'C10 H12 O2, C6 H6 N2 O'
_chemical_formula_sum 'C16 H18 N2 O3'
_chemical_formula_weight 286.32
_chemical_melting_point 352(1)
_space_group_crystal_system triclinic
_space_group_IT_number 1
_space_group_name_Hall 'P 1'
_space_group_name_H-M_alt 'P 1'
_symmetry_space_group_name_Hall 'P 1'
_symmetry_space_group_name_H-M 'P 1'
_atom_sites_solution_hydrogens geom
_atom_sites_solution_primary direct
_atom_sites_solution_secondary difmap
_audit_creation_method 'APEX2 v2010.1-2'
_cell_angle_alpha 91.391(2)
_cell_angle_beta 97.183(2)
_cell_angle_gamma 107.512(2)
_cell_formula_units_Z 2
_cell_length_a 5.9580(2)
_cell_length_b 9.2476(3)
_cell_length_c 14.1993(5)
_cell_measurement_reflns_used 59
_cell_measurement_temperature 100.(2)
_cell_measurement_theta_max 37.1434
_cell_measurement_theta_min 8.3427
_cell_volume 738.64(4)
_computing_cell_refinement 'APEX2 v2010.1-2 (Bruker AXS)'
_computing_data_collection 'Bruker Instrument Service v2010, 1, 0, 0'
_computing_data_reduction 'SAINT V7.68A (Bruker AXS, 2009)'
_computing_molecular_graphics 'Mercury 2.3 (Macrae et al, 2008)'
_computing_structure_refinement 'SHELXL-97 (Sheldrick, 2008)'
_computing_structure_solution 'SHELXS-97 (Sheldrick, 2008)'
_diffrn_ambient_temperature 100.(2)
_diffrn_detector_area_resol_mean 8.3333
_diffrn_measured_fraction_theta_full 0.983
_diffrn_measured_fraction_theta_max 0.983
_diffrn_measurement_device_type 'Bruker APEX DUO'
_diffrn_measurement_method '\w and \f scans'
_diffrn_radiation_monochromator 'doubly curved silicon crystal'
_diffrn_radiation_source 'micro-focus sealed tube'
_diffrn_radiation_type CuK\a
_diffrn_radiation_wavelength 1.54178
_diffrn_reflns_av_R_equivalents 0.0270
_diffrn_reflns_av_sigmaI/netI 0.0263
_diffrn_reflns_limit_h_max 7
_diffrn_reflns_limit_h_min -5
_diffrn_reflns_limit_k_max 10
_diffrn_reflns_limit_k_min -10
_diffrn_reflns_limit_l_max 16
_diffrn_reflns_limit_l_min -16
_diffrn_reflns_number 16675
_diffrn_reflns_theta_full 66.03
_diffrn_reflns_theta_max 66.03
_diffrn_reflns_theta_min 3.14
_exptl_absorpt_coefficient_mu 0.733
_exptl_absorpt_correction_T_max 0.7528
_exptl_absorpt_correction_T_min 0.5747
_exptl_absorpt_correction_type multi-scan
_exptl_absorpt_process_details 'SADABS V2008/1 (Bruker AXS)'
_exptl_crystal_colour colourless
_exptl_crystal_density_diffrn 1.287
_exptl_crystal_description Block
_exptl_crystal_F_000 304
_exptl_crystal_size_max 0.43
_exptl_crystal_size_mid 0.32
_exptl_crystal_size_min 0.18
_refine_diff_density_max 0.194
_refine_diff_density_min -0.191
_refine_ls_abs_structure_details 'Flack H D (1983), Acta Cryst. A39, 876-881'
_refine_ls_abs_structure_Flack 0.01(12)
_refine_ls_extinction_method none
_refine_ls_goodness_of_fit_ref 1.336
_refine_ls_hydrogen_treatment mixed
_refine_ls_matrix_type full
_refine_ls_number_parameters 405
_refine_ls_number_reflns 4575
_refine_ls_number_restraints 3
_refine_ls_restrained_S_all 1.335
_refine_ls_R_factor_all 0.0297
_refine_ls_R_factor_gt 0.0292
_refine_ls_shift/su_max 0.000
_refine_ls_shift/su_mean 0.000
_refine_ls_structure_factor_coef Fsqd
_refine_ls_weighting_details 'calc w=1/[\s^2^(Fo^2^)+(0.0504P)^2^+0.0000P] where P=(Fo^2^+2Fc^2^)/3'
_refine_ls_weighting_scheme calc
_refine_ls_wR_factor_gt 0.0833
_refine_ls_wR_factor_ref 0.0837
_reflns_number_gt 4494
_reflns_number_total 4575
_reflns_threshold_expression >2sigma(I)
_cod_data_source_file jo102148p_si_002.cif
_cod_data_source_block Compound_2a_(S)
_cod_database_code 4026044

loop_
_space_group_symop_operation_xyz
'x, y, z'

loop_
_atom_site_type_symbol
_atom_site_label
_atom_site_fract_x
_atom_site_fract_y
_atom_site_fract_z
_atom_site_U_iso_or_equiv
_atom_site_adp_type
_atom_site_calc_flag
_atom_site_refinement_flags
_atom_site_occupancy
N N33 0.6857(3) 0.44582(15) 0.66994(10) 0.0291(3) Uani d . 1
C C25 0.7687(3) 0.64121(15) 0.55652(10) 0.0236(3) Uani d . 1
N N28 1.0574(2) 0.88425(13) 0.47388(9) 0.0274(3) Uani d . 1
N N42 1.0783(3) 1.20002(15) 0.62827(10) 0.0289(3) Uani d . 1
C C29 1.1492(3) 0.81132(17) 0.54105(10) 0.0273(3) Uani d . 1
H H29 1.3161 0.8452 0.5603 0.033 Uiso calc R 1
C C27 0.8235(3) 0.83608(16) 0.44703(11) 0.0285(3) Uani d . 1
H H27 0.757 0.8864 0.3987 0.034 Uiso calc R 1
O O41 1.3779(2) 1.18348(13) 0.73697(8) 0.0352(3) Uani d . 1
O O17 0.6106(2) 0.10204(12) 0.51218(7) 0.0338(3) Uani d . 1
O O6 1.43913(19) 0.51267(12) 0.89088(8) 0.0308(3) Uani d . 1
O O18 0.3365(2) 0.10770(13) 0.39221(8) 0.0371(3) Uani d . 1
N N37 0.7199(2) 0.75345(13) 0.82181(9) 0.0256(3) Uani d . 1
C C1 1.2199(3) 0.47177(16) 0.84684(10) 0.0235(3) Uani d . 1
C C35 0.7593(3) 0.95110(17) 0.71318(10) 0.0258(3) Uani d . 1
H H35 0.6854 1.0006 0.6667 0.031 Uiso calc R 1
C C40 1.1684(3) 1.13652(16) 0.70003(10) 0.0249(3) Uani d . 1
O O5 1.1544(2) 0.54420(12) 0.78448(7) 0.0315(3) Uani d . 1
C C39 1.1024(3) 0.92868(16) 0.81052(10) 0.0260(3) Uani d . 1
H H39 1.2684 0.9625 0.8319 0.031 Uiso calc R 1
C C12 0.7623(3) 0.08112(16) 0.97698(10) 0.0275(3) Uani d . 1
H H12 0.8871 0.0671 0.9459 0.033 Uiso calc R 1
C C14 0.6950(3) 0.31054(16) 0.41059(10) 0.0305(4) Uani d . 1
H H14A 0.8575 0.3367 0.446 0.037 Uiso calc R 1
H H14B 0.627 0.3917 0.427 0.037 Uiso calc R 1
C C30 1.0131(3) 0.68907(17) 0.58376(10) 0.0258(3) Uani d . 1
H H30 1.0849 0.639 0.6306 0.031 Uiso calc R 1
C C34 1.0036(3) 1.00216(15) 0.74042(10) 0.0230(3) Uani d . 1
C C31 0.5994(3) 0.50834(16) 0.59728(10) 0.0253(3) Uani d . 1
C C2 1.0586(3) 0.33101(15) 0.88157(10) 0.0241(3) Uani d . 1
H H2A 1.1556 0.2701 0.9117 0.029 Uiso calc R 1
H H2B 0.9515 0.2688 0.8266 0.029 Uiso calc R 1
C C24 1.0554(3) 0.55152(18) 0.30061(11) 0.0312(4) Uani d . 1
H H24 1.1594 0.5037 0.3337 0.037 Uiso calc R 1
C C36 0.6252(3) 0.82626(16) 0.75530(10) 0.0259(3) Uani d . 1
H H36 0.4584 0.7908 0.736 0.031 Uiso calc R 1
C C26 0.6736(3) 0.71583(16) 0.48664(11) 0.0264(3) Uani d . 1
H H26 0.5072 0.6848 0.4661 0.032 Uiso calc R 1
C C13 0.5463(3) 0.16265(16) 0.44359(10) 0.0262(3) Uani d . 1
C C7 0.7382(3) 0.22593(15) 0.98674(10) 0.0236(3) Uani d . 1
C C19 0.8159(3) 0.47158(16) 0.27636(9) 0.0254(3) Uani d . 1
C C38 0.9546(3) 0.80532(16) 0.84862(11) 0.0265(3) Uani d . 1
H H38 1.0235 0.755 0.8962 0.032 Uiso calc R 1
C C8 0.5501(3) 0.24145(17) 1.03190(10) 0.0263(3) Uani d . 1
H H8 0.5284 0.3386 1.0388 0.032 Uiso calc R 1
C C23 1.1442(3) 0.70132(19) 0.27675(12) 0.0384(4) Uani d . 1
H H23 1.3083 0.7546 0.2936 0.046 Uiso calc R 1
C C15 0.7123(3) 0.30881(16) 0.30325(10) 0.0258(3) Uani d . 1
H H15 0.547 0.2686 0.2686 0.031 Uiso calc R 1
C C3 0.9081(3) 0.36794(15) 0.95380(10) 0.0252(3) Uani d . 1
H H3 0.8099 0.4278 0.9213 0.03 Uiso calc R 1
C C11 0.6062(3) -0.04295(17) 1.01211(11) 0.0296(3) Uani d . 1
H H11 0.6263 -0.1406 1.0051 0.036 Uiso calc R 1
C C10 0.4229(3) -0.02587(16) 1.05695(10) 0.0306(3) Uani d . 1
H H10 0.3167 -0.1109 1.0809 0.037 Uiso calc R 1
C C20 0.6687(3) 0.54523(18) 0.22860(10) 0.0296(3) Uani d . 1
H H20 0.5043 0.4926 0.2118 0.035 Uiso calc R 1
C C16 0.8496(3) 0.20391(18) 0.27515(12) 0.0360(4) Uani d . 1
H H16A 1.0076 0.2343 0.313 0.054 Uiso calc R 1
H H16B 0.866 0.2107 0.2074 0.054 Uiso calc R 1
H H16C 0.7637 0.0991 0.2869 0.054 Uiso calc R 1
C C21 0.7578(4) 0.69453(19) 0.20499(12) 0.0379(4) Uani d . 1
H H21 0.6544 0.7431 0.1722 0.045 Uiso calc R 1
C C4 1.0641(3) 0.46654(18) 1.03998(12) 0.0352(4) Uani d . 1
H H4A 1.1586 0.4095 1.0747 0.053 Uiso calc R 1
H H4B 0.963 0.4944 1.082 0.053 Uiso calc R 1
H H4C 1.1705 0.5589 1.0184 0.053 Uiso calc R 1
C C22 0.9968(4) 0.77287(18) 0.22907(12) 0.0395(4) Uani d . 1
H H22 1.0584 0.875 0.2128 0.047 Uiso calc R 1
C C9 0.3952(3) 0.11738(18) 1.06665(10) 0.0297(3) Uani d . 1
H H9 0.2691 0.1303 1.0973 0.036 Uiso calc R 1
H H42A 1.170(4) 1.285(2) 0.6074(14) 0.037(5) Uiso d . 1
H H42B 0.935(5) 1.169(3) 0.5966(16) 0.048(6) Uiso d . 1
O O32 0.38939(19) 0.46377(12) 0.55986(8) 0.0321(3) Uani d . 1
H H33A 0.593(4) 0.367(2) 0.6934(14) 0.037(5) Uiso d . 1
H H33B 0.827(4) 0.478(2) 0.6956(14) 0.034(5) Uiso d . 1
H H18 0.236(6) 0.026(3) 0.424(2) 0.079(9) Uiso d . 1
H H6 1.527(5) 0.597(3) 0.8628(17) 0.053(6) Uiso d . 1

loop_
_atom_site_aniso_label
_atom_site_aniso_U_11
_atom_site_aniso_U_22
_atom_site_aniso_U_33
_atom_site_aniso_U_12
_atom_site_aniso_U_13
_atom_site_aniso_U_23
N33 0.0220(8) 0.0269(7) 0.0324(7) -0.0011(6) 0.0011(6) 0.0090(5)
C25 0.0261(9) 0.0202(7) 0.0240(7) 0.0054(6) 0.0059(6) -0.0007(5)
N28 0.0278(8) 0.0224(6) 0.0289(6) 0.0022(5) 0.0052(5) 0.0032(5)
N42 0.0235(8) 0.0254(7) 0.0318(7) -0.0015(6) 0.0026(6) 0.0079(5)
C29 0.0212(8) 0.0289(7) 0.0279(7) 0.0021(6) 0.0028(6) 0.0024(6)
C27 0.0322(9) 0.0237(7) 0.0290(7) 0.0077(7) 0.0038(6) 0.0050(6)
O41 0.0213(6) 0.0366(6) 0.0408(6) -0.0012(5) 0.0017(5) 0.0144(5)
O17 0.0291(6) 0.0326(6) 0.0329(6) 0.0008(5) -0.0013(4) 0.0117(4)
O6 0.0237(6) 0.0276(5) 0.0380(6) 0.0026(5) 0.0033(5) 0.0134(4)
O18 0.0275(7) 0.0372(6) 0.0359(6) -0.0044(5) -0.0024(5) 0.0149(5)
N37 0.0259(7) 0.0206(5) 0.0296(6) 0.0046(5) 0.0075(5) 0.0026(5)
C1 0.0252(8) 0.0230(7) 0.0225(7) 0.0066(6) 0.0060(6) 0.0011(5)
C35 0.0238(9) 0.0248(7) 0.0270(7) 0.0045(6) 0.0042(6) 0.0032(5)
C40 0.0234(9) 0.0230(7) 0.0268(7) 0.0031(6) 0.0077(6) 0.0017(6)
O5 0.0261(6) 0.0301(5) 0.0340(6) 0.0025(5) 0.0011(4) 0.0119(4)
C39 0.0221(9) 0.0235(7) 0.0324(8) 0.0063(6) 0.0049(6) 0.0016(6)
C12 0.0277(9) 0.0256(7) 0.0294(7) 0.0062(6) 0.0091(6) 0.0046(6)
C14 0.0322(9) 0.0254(7) 0.0274(8) -0.0003(7) 0.0032(6) 0.0030(6)
C30 0.0243(9) 0.0247(7) 0.0270(7) 0.0054(6) 0.0035(6) 0.0041(5)
C34 0.0235(9) 0.0197(7) 0.0258(7) 0.0051(6) 0.0076(6) -0.0003(5)
C31 0.0214(9) 0.0244(7) 0.0281(8) 0.0035(6) 0.0056(6) 0.0005(6)
C2 0.0243(8) 0.0212(7) 0.0259(7) 0.0046(6) 0.0054(6) 0.0036(5)
C24 0.0294(9) 0.0323(8) 0.0308(7) 0.0070(7) 0.0060(6) 0.0044(6)
C36 0.0227(8) 0.0226(7) 0.0290(7) 0.0016(6) 0.0045(6) 0.0019(6)
C26 0.0226(9) 0.0246(7) 0.0309(7) 0.0053(6) 0.0036(6) 0.0020(6)
C13 0.0240(8) 0.0248(7) 0.0266(7) 0.0026(6) 0.0035(6) 0.0016(6)
C7 0.0208(8) 0.0239(7) 0.0255(7) 0.0053(6) 0.0040(5) 0.0047(5)
C19 0.0274(8) 0.0280(7) 0.0222(7) 0.0082(6) 0.0082(5) 0.0038(5)
C38 0.0247(9) 0.0219(7) 0.0334(7) 0.0073(6) 0.0046(6) 0.0034(5)
C8 0.0227(8) 0.0282(7) 0.0296(7) 0.0095(6) 0.0049(6) 0.0039(5)
C23 0.0367(10) 0.0329(8) 0.0406(9) -0.0010(7) 0.0160(7) 0.0005(7)
C15 0.0249(8) 0.0245(7) 0.0261(7) 0.0050(6) 0.0021(6) 0.0042(5)
C3 0.0237(8) 0.0206(6) 0.0327(7) 0.0073(6) 0.0078(6) 0.0041(5)
C11 0.0356(10) 0.0231(7) 0.0297(7) 0.0071(7) 0.0067(6) 0.0055(6)
C10 0.0286(9) 0.0295(7) 0.0293(7) 0.0010(6) 0.0065(6) 0.0067(6)
C20 0.0290(9) 0.0336(7) 0.0286(7) 0.0112(6) 0.0082(6) 0.0064(6)
C16 0.0434(10) 0.0281(7) 0.0393(8) 0.0129(7) 0.0104(7) 0.0080(6)
C21 0.0524(12) 0.0365(8) 0.0349(8) 0.0235(8) 0.0166(7) 0.0142(6)
C4 0.0336(9) 0.0295(7) 0.0363(8) -0.0021(7) 0.0128(7) -0.0036(6)
C22 0.0591(13) 0.0236(7) 0.0380(8) 0.0085(8) 0.0243(8) 0.0096(6)
C9 0.0211(8) 0.0380(8) 0.0293(7) 0.0064(6) 0.0069(6) 0.0053(6)
O32 0.0220(6) 0.0332(6) 0.0372(6) 0.0025(5) 0.0026(5) 0.0109(5)

loop_
_atom_type_symbol
_atom_type_description
_atom_type_scat_dispersion_real
_atom_type_scat_dispersion_imag
_atom_type_scat_source
C C 0.0181 0.0091 'International Tables Vol C Tables 4.2.6.8 and 6.1.1.4'
H H 0.0000 0.0000 'International Tables Vol C Tables 4.2.6.8 and 6.1.1.4'
N N 0.0311 0.0180 'International Tables Vol C Tables 4.2.6.8 and 6.1.1.4'
O O 0.0492 0.0322 'International Tables Vol C Tables 4.2.6.8 and 6.1.1.4'

loop_
_geom_angle_atom_site_label_1
_geom_angle_atom_site_label_2
_geom_angle_atom_site_label_3
_geom_angle
C31 N33 H33A 119.6(13)
C31 N33 H33B 123.4(14)
H33A N33 H33B 117.0(19)
C26 C25 C30 118.58(13)
C26 C25 C31 117.70(13)
C30 C25 C31 123.70(13)
C27 N28 C29 118.13(13)
C40 N42 H42A 119.1(14)
C40 N42 H42B 127.8(15)
H42A N42 H42B 113.(2)
N28 C29 C30 123.18(15)
N28 C29 H29 118.4
C30 C29 H29 118.4
N28 C27 C26 122.61(15)
N28 C27 H27 118.7
C26 C27 H27 118.7
C1 O6 H6 108.3(16)
C13 O18 H18 109.9(17)
C38 N37 C36 117.69(13)
O5 C1 O6 122.31(14)
O5 C1 C2 123.52(14)
O6 C1 C2 114.16(12)
C36 C35 C34 118.63(14)
C36 C35 H35 120.7
C34 C35 H35 120.7
O41 C40 N42 123.56(14)
O41 C40 C34 118.39(13)
N42 C40 C34 118.03(14)
C38 C39 C34 118.75(14)
C38 C39 H39 120.6
C34 C39 H39 120.6
C11 C12 C7 120.93(15)
C11 C12 H12 119.5
C7 C12 H12 119.5
C13 C14 C15 114.67(12)
C13 C14 H14A 108.6
C15 C14 H14A 108.6
C13 C14 H14B 108.6
C15 C14 H14B 108.6
H14A C14 H14B 107.6
C29 C30 C25 118.32(13)
C29 C30 H30 120.8
C25 C30 H30 120.8
C39 C34 C35 118.53(13)
C39 C34 C40 117.76(14)
C35 C34 C40 123.69(13)
O32 C31 N33 123.86(14)
O32 C31 C25 118.24(13)
N33 C31 C25 117.90(14)
C1 C2 C3 112.29(11)
C1 C2 H2A 109.1
C3 C2 H2A 109.1
C1 C2 H2B 109.1
C3 C2 H2B 109.1
H2A C2 H2B 107.9
C19 C24 C23 120.47(16)
C19 C24 H24 119.8
C23 C24 H24 119.8
N37 C36 C35 123.10(15)
N37 C36 H36 118.4
C35 C36 H36 118.4
C27 C26 C25 119.16(15)
C27 C26 H26 120.4
C25 C26 H26 120.4
O17 C13 O18 122.99(14)
O17 C13 C14 123.69(14)
O18 C13 C14 113.29(13)
C12 C7 C8 117.76(13)
C12 C7 C3 123.85(14)
C8 C7 C3 118.36(12)
C20 C19 C24 118.27(13)
C20 C19 C15 119.95(13)
C24 C19 C15 121.76(13)
N37 C38 C39 123.27(14)
N37 C38 H38 118.4
C39 C38 H38 118.4
C9 C8 C7 121.01(14)
C9 C8 H8 119.5
C7 C8 H8 119.5
C22 C23 C24 120.73(17)
C22 C23 H23 119.6
C24 C23 H23 119.6
C16 C15 C19 113.37(13)
C16 C15 C14 111.75(12)
C19 C15 C14 108.79(11)
C16 C15 H15 107.6
C19 C15 H15 107.6
C14 C15 H15 107.6
C7 C3 C4 109.87(11)
C7 C3 C2 112.58(11)
C4 C3 C2 111.62(13)
C7 C3 H3 107.5
C4 C3 H3 107.5
C2 C3 H3 107.5
C10 C11 C12 120.70(14)
C10 C11 H11 119.7
C12 C11 H11 119.7
C11 C10 C9 119.12(14)
C11 C10 H10 120.4
C9 C10 H10 120.4
C19 C20 C21 121.08(16)
C19 C20 H20 119.5
C21 C20 H20 119.5
C15 C16 H16A 109.5
C15 C16 H16B 109.5
H16A C16 H16B 109.5
C15 C16 H16C 109.5
H16A C16 H16C 109.5
H16B C16 H16C 109.5
C22 C21 C20 120.18(15)
C22 C21 H21 119.9
C20 C21 H21 119.9
C3 C4 H4A 109.5
C3 C4 H4B 109.5
H4A C4 H4B 109.5
C3 C4 H4C 109.5
H4A C4 H4C 109.5
H4B C4 H4C 109.5
C23 C22 C21 119.27(15)
C23 C22 H22 120.4
C21 C22 H22 120.4
C8 C9 C10 120.48(15)
C8 C9 H9 119.8
C10 C9 H9 119.8

loop_
_geom_bond_atom_site_label_1
_geom_bond_atom_site_label_2
_geom_bond_distance
N33 C31 1.319(2)
N33 H33A 0.87(2)
N33 H33B 0.84(2)
C25 C26 1.382(2)
C25 C30 1.389(2)
C25 C31 1.516(2)
N28 C27 1.331(2)
N28 C29 1.337(2)
N42 C40 1.324(2)
N42 H42A 0.90(2)
N42 H42B 0.87(3)
C29 C30 1.381(2)
C29 H29 0.95
C27 C26 1.382(2)
C27 H27 0.95
O41 C40 1.233(2)
O17 C13 1.2131(19)
O6 C1 1.314(2)
O6 H6 0.93(3)
O18 C13 1.3135(19)
O18 H18 0.97(3)
N37 C38 1.336(2)
N37 C36 1.338(2)
C1 O5 1.2184(19)
C1 C2 1.503(2)
C35 C36 1.388(2)
C35 C34 1.389(2)
C35 H35 0.95
C40 C34 1.5094(19)
C39 C38 1.383(2)
C39 C34 1.388(2)
C39 H39 0.95
C12 C11 1.390(2)
C12 C7 1.395(2)
C12 H12 0.95
C14 C13 1.510(2)
C14 C15 1.540(2)
C14 H14A 0.99
C14 H14B 0.99
C30 H30 0.95
C31 O32 1.237(2)
C2 C3 1.539(2)
C2 H2A 0.99
C2 H2B 0.99
C24 C19 1.390(2)
C24 C23 1.393(2)
C24 H24 0.95
C36 H36 0.95
C26 H26 0.95
C7 C8 1.400(2)
C7 C3 1.5218(19)
C19 C20 1.388(2)
C19 C15 1.5232(19)
C38 H38 0.95
C8 C9 1.384(2)
C8 H8 0.95
C23 C22 1.375(3)
C23 H23 0.95
C15 C16 1.520(2)
C15 H15 1.0
C3 C4 1.531(2)
C3 H3 1.0
C11 C10 1.377(2)
C11 H11 0.95
C10 C9 1.389(2)
C10 H10 0.95
C20 C21 1.388(2)
C20 H20 0.95
C16 H16A 0.98
C16 H16B 0.98
C16 H16C 0.98
C21 C22 1.384(3)
C21 H21 0.95
C4 H4A 0.98
C4 H4B 0.98
C4 H4C 0.98
C22 H22 0.95
C9 H9 0.95

loop_
_geom_hbond_atom_site_label_D
_geom_hbond_atom_site_label_H
_geom_hbond_atom_site_label_A
_geom_hbond_site_symmetry_A
_geom_hbond_distance_DH
_geom_hbond_distance_HA
_geom_hbond_distance_DA
_geom_hbond_angle_DHA
N42 H42A O32 1_665 0.90(2) 1.97(2) 2.8587(17) 175.(2)
N42 H42B O17 1_565 0.87(3) 2.06(3) 2.9264(19) 175.(2)
N33 H33A O41 1_445 0.87(2) 1.96(2) 2.8329(16) 175.9(18)
O18 H18 N28 1_445 0.97(3) 1.66(3) 2.6289(16) 177.(3)
O6 H6 N37 1_655 0.93(3) 1.72(3) 2.6445(16) 173.(2)

loop_
_geom_torsion_atom_site_label_1
_geom_torsion_atom_site_label_2
_geom_torsion_atom_site_label_3
_geom_torsion_atom_site_label_4
_geom_torsion
C27 N28 C29 C30 -0.1(2)
C29 N28 C27 C26 0.9(2)
N28 C29 C30 C25 -1.0(2)
C26 C25 C30 C29 1.4(2)
C31 C25 C30 C29 179.66(14)
C38 C39 C34 C35 1.6(2)
C38 C39 C34 C40 179.95(13)
C36 C35 C34 C39 -1.8(2)
C36 C35 C34 C40 -179.95(14)
O41 C40 C34 C39 -6.7(2)
N42 C40 C34 C39 175.05(13)
O41 C40 C34 C35 171.51(14)
N42 C40 C34 C35 -6.7(2)
C26 C25 C31 O32 7.0(2)
C30 C25 C31 O32 -171.28(14)
C26 C25 C31 N33 -173.80(14)
C30 C25 C31 N33 7.9(2)
O5 C1 C2 C3 -81.03(17)
O6 C1 C2 C3 97.77(15)
C38 N37 C36 C35 0.4(2)
C34 C35 C36 N37 0.7(2)
N28 C27 C26 C25 -0.5(2)
C30 C25 C26 C27 -0.7(2)
C31 C25 C26 C27 -179.09(14)
C15 C14 C13 O17 131.91(16)
C15 C14 C13 O18 -49.94(19)
C11 C12 C7 C8 -0.8(2)
C11 C12 C7 C3 177.36(14)
C23 C24 C19 C20 -0.4(2)
C23 C24 C19 C15 -178.67(14)
C36 N37 C38 C39 -0.6(2)
C34 C39 C38 N37 -0.5(2)
C12 C7 C8 C9 0.8(2)
C3 C7 C8 C9 -177.52(12)
C19 C24 C23 C22 0.1(2)
C20 C19 C15 C16 130.84(14)
C24 C19 C15 C16 -50.92(18)
C20 C19 C15 C14 -104.18(15)
C24 C19 C15 C14 74.06(18)
C13 C14 C15 C16 -67.10(18)
C13 C14 C15 C19 166.98(13)
C12 C7 C3 C4 -106.75(16)
C8 C7 C3 C4 71.41(17)
C12 C7 C3 C2 18.31(19)
C8 C7 C3 C2 -163.52(12)
C1 C2 C3 C7 178.04(12)
C1 C2 C3 C4 -57.85(16)
C7 C12 C11 C10 0.4(2)
C12 C11 C10 C9 0.1(2)
C24 C19 C20 C21 0.4(2)
C15 C19 C20 C21 178.69(14)
C19 C20 C21 C22 -0.1(2)
C24 C23 C22 C21 0.2(2)
C20 C21 C22 C23 -0.2(2)
C7 C8 C9 C10 -0.3(2)
C11 C10 C9 C8 -0.1(2)
